data_1010027
loop_
_publ_author_name
'Posnjak, E'
'Barth, T F W'

_publ_section_title
;
Notes on some structures of the Ilmenite type
;
_journal_coden_ASTM ZEKGAX
_journal_name_full
;
Zeitschrift fuer Kristallographie, Kristallgeometrie, Kristallphysik,
Kristallchemie (-144,1977)
;
_journal_page_first 271
_journal_page_last 280
_journal_volume 88
_journal_year 1934
_chemical_formula_structural 'Cd Ti O3'
_chemical_formula_sum 'Cd O3 Ti'
_chemical_name_systematic
;
Cadmium titanium oxide - low temperature modification
;
_space_group_IT_number 148
_symmetry_cell_setting trigonal
_symmetry_space_group_name_Hall '-P 3*'
_symmetry_space_group_name_H-M 'R -3 :R'
_cell_angle_alpha 53.6
_cell_angle_beta 53.6
_cell_angle_gamma 53.6
_cell_formula_units_Z 2
_cell_length_a 5.82
_cell_length_b 5.82
_cell_length_c 5.82
_cell_volume 118.5
_database_code_amcsd 0010538
_exptl_crystal_density_diffrn 5.836
_cod_original_sg_symbol_H-M 'R -3 R'
_cod_database_code 1010027
_amcsd_formula_title CdTiO3

loop_
_space_group_symop_operation_xyz
x,y,z
y,z,x
z,x,y
-x,-y,-z
-y,-z,-x
-z,-x,-y

loop_
_atom_site_label
_atom_site_type_symbol
_atom_site_symmetry_multiplicity
_atom_site_Wyckoff_symbol
_atom_site_fract_x
_atom_site_fract_y
_atom_site_fract_z
_atom_site_occupancy
_atom_site_attached_hydrogens
_atom_site_calc_flag
Cd1 Cd2+ 2 c 0.342 0.342 0.342 1. 0 d
Ti1 Ti4+ 2 c 0.156 0.156 0.156 1. 0 d
O1 O2- 6 f 0.54 -0.03 0.26 1. 0 d

loop_
_atom_type_symbol
_atom_type_oxidation_number
Cd2+ 2.000
Ti4+ 4.000
O2- -2.000

loop_
_cod_related_entry_id
_cod_related_entry_database
_cod_related_entry_code
1 AMCSD 0010538
